data_9008086
loop_
_publ_author_name
'Peacor, D. R.'
'Buerger, M. J.'

_publ_section_title
;Determination and refinement of the crystal structure of bustamite, CaMnSi2O6
;
_journal_name_full 'Zeitschrift fur Kristallographie'
_journal_page_first 331
_journal_page_last 343
_journal_volume 117
_journal_year 1962
_chemical_compound_source 'Franklin, New Jersey, USA'
_chemical_formula_sum 'Ca Mn O6 Si2'
_chemical_name_mineral Bustamite
_space_group_crystal_system triclinic
_space_group_IT_number 2
_space_group_name_Hall '-F 1'
_space_group_name_H-M_alt 'F -1'
_symmetry_space_group_name_H-M 'F -1'
_cell_angle_alpha 89.48
_cell_angle_beta 94.85
_cell_angle_gamma 102.93
_cell_length_a 15.412
_cell_length_b 7.157
_cell_length_c 13.824
_cell_formula_units_Z 12
_cell_volume 1480.777
_database_code_amcsd 0010598
_exptl_crystal_density_diffrn 3.326
_cod_depositor_comments
;
 Updating space group information.

 2018-06-13,
 Antanas Vaitkus
;
_cod_original_formula_sum 'Ca Mn Si2 O6'
_cod_database_code 9008086

loop_
_space_group_symop_id
_space_group_symop_operation_xyz
1 x,y,z
2 x,1/2+y,1/2+z
3 1/2+x,y,1/2+z
4 1/2+x,1/2+y,z
5 -x,-y,-z
6 -x,1/2-y,1/2-z
7 1/2-x,-y,1/2-z
8 1/2-x,1/2-y,-z

loop_
_atom_site_label
_atom_site_fract_x
_atom_site_fract_y
_atom_site_fract_z
_atom_site_occupancy
_atom_site_U_iso_or_equiv
Ca1 0.09940 0.15830 0.37850 1.00000 0.00874
Mn1 0.10090 0.67250 0.37330 1.00000 0.00709
Mn2 0.25000 0.00000 0.25000 1.00000 0.00709
Ca3 0.25000 0.50000 0.25000 1.00000 0.00925
Si1 0.08840 0.20030 0.13430 1.00000 0.00431
Si2 0.08880 0.64540 0.13250 1.00000 0.00405
Si3 0.19750 0.98050 0.02180 1.00000 0.00203
O1 0.21580 0.97580 0.40270 1.00000 0.00861
O2 0.20180 0.48400 0.40690 1.00000 0.00722
O3 0.15630 0.18380 0.22930 1.00000 0.00608
O4 0.15090 0.72060 0.23150 1.00000 0.00633
O5 0.01310 0.39640 0.35490 1.00000 0.00811
O6 0.01400 0.85130 0.37170 1.00000 0.00836
O7 0.12870 0.12400 0.03930 1.00000 0.00722
O8 0.13640 0.76250 0.04110 1.00000 0.00367
O9 0.09260 0.42500 0.11470 1.00000 0.01697

loop_
_cod_related_entry_id
_cod_related_entry_database
_cod_related_entry_code
1 AMCSD 0010598
